data_7100970
_journal_name_full 'Chemical Communications'
_journal_paper_doi 10.1039/b414001j
_journal_year 2005
_chemical_formula_moiety 'C42 H46 O8 S'
_chemical_formula_sum 'C42 H46 O8 S'
_chemical_formula_weight 710.88
_space_group_IT_number 1
_symmetry_cell_setting triclinic
_symmetry_Int_Tables_number 1
_symmetry_space_group_name_Hall 'P 1'
_symmetry_space_group_name_H-M 'P 1'
_cell_angle_alpha 101.179(12)
_cell_angle_beta 96.22(1)
_cell_angle_gamma 100.522(12)
_cell_formula_units_Z 1
_cell_length_a 8.992(6)
_cell_length_b 10.317(7)
_cell_length_c 11.138(7)
_cell_measurement_temperature 233.1
_cell_volume 985.5(11)
_exptl_crystal_density_diffrn 1.198
_cod_database_code 7100970

loop_
_symmetry_equiv_pos_as_xyz
x,y,z

loop_
_atom_site_label
_atom_site_type_symbol
_atom_site_fract_x
_atom_site_fract_y
_atom_site_fract_z
_atom_site_U_iso_or_equiv
_atom_site_adp_type
_atom_site_occupancy
_atom_site_symmetry_multiplicity
_atom_site_calc_flag
_atom_site_refinement_flags
_atom_site_disorder_assembly
_atom_site_disorder_group
S(1) S -0.50539(11) -0.61710(11) -0.2545(2) 0.0358(2) Uani 1.00 1 d . . .
O(1) O -0.4136(3) -0.6012(2) -0.3487(3) 0.0520(7) Uani 1.00 1 d . . .
O(2) O -0.2612(2) -0.8417(2) -0.0474(2) 0.0363(5) Uani 1.00 1 d . . .
O(3) O -0.6055(2) -0.7663(2) -0.2841(2) 0.0332(5) Uani 1.00 1 d . . .
O(4) O -0.4851(3) -1.3301(3) -0.6516(2) 0.0694(8) Uani 1.00 1 d . . .
O(5) O -0.1640(3) -0.7569(3) 0.1880(2) 0.0617(8) Uani 1.00 1 d . . .
O(6) O -0.4292(2) -0.5853(2) -0.1305(2) 0.0526(7) Uani 1.00 1 d . . .
O(7) O -0.3335(3) -0.7566(3) 0.3196(2) 0.0613(7) Uani 1.00 1 d . . .
O(8) O 0.2424(6) 0.2570(6) 0.3961(5) 0.152(2) Uani 1.00 1 d . . .
O(9) O -0.9177(3) -0.7381(3) -0.3838(2) 0.0547(7) Uani 1.00 1 d . . .
C(1) C -0.4316(3) -1.0659(3) -0.2862(2) 0.0240(6) Uani 1.00 1 d . . .
C(2) C -0.3291(3) -1.2578(3) -0.2509(2) 0.0285(7) Uani 1.00 1 d . . .
C(3) C -0.4034(3) -0.8657(3) -0.0164(2) 0.0273(7) Uani 1.00 1 d . . .
C(4) C 0.2481(12) 0.3876(9) 0.3629(8) 0.181(4) Uani 1.00 1 d . . .
C(10) C -0.3876(3) -1.1493(3) -0.2065(2) 0.0268(7) Uani 1.00 1 d . . .
C(11) C -0.6541(3) -0.5268(3) -0.2682(3) 0.0373(8) Uani 1.00 1 d . . .
C(13) C -0.3526(3) -1.2142(3) -0.4561(2) 0.0313(7) Uani 1.00 1 d . . .
C(14) C -0.4148(3) -1.0979(3) -0.4127(3) 0.0299(7) Uani 1.00 1 d . . .
C(15) C -0.8056(3) -0.9985(3) -0.1756(3) 0.0350(8) Uani 1.00 1 d . . .
C(16) C -0.4952(3) -0.9501(3) -0.2415(2) 0.0263(7) Uani 1.00 1 d . . .
C(17) C -0.7922(3) -0.5627(3) -0.2026(3) 0.0309(7) Uani 1.00 1 d . . .
C(18) C -0.5244(3) -0.9195(3) -0.1108(2) 0.0263(7) Uani 1.00 1 d . . .
C(19) C -0.7002(3) -0.9176(3) 0.0426(3) 0.0325(8) Uani 1.00 1 d . . .
C(20) C -0.6761(3) -0.9453(3) -0.0823(3) 0.0292(7) Uani 1.00 1 d . . .
C(21) C -0.7672(3) -0.6098(3) -0.0778(3) 0.0394(8) Uani 1.00 1 d . . .
C(22) C -0.4284(3) -0.8383(3) 0.1096(3) 0.0304(7) Uani 1.00 1 d . . .
C(23) C -0.3133(3) -1.2910(3) -0.3761(3) 0.0328(7) Uani 1.00 1 d . . .
C(25) C -0.9512(3) -1.0188(3) -0.1431(3) 0.0438(9) Uani 1.00 1 d . . .
C(27) C -0.5171(3) -0.9063(3) -0.4492(3) 0.0375(8) Uani 1.00 1 d . . .
C(28) C -0.9219(3) -0.6682(4) -0.2849(3) 0.0418(9) Uani 1.00 1 d . . .
C(29) C -0.9728(3) -0.9909(3) -0.0211(3) 0.0455(9) Uani 1.00 1 d . . .
C(30) C -0.8527(3) -0.9408(3) 0.0714(3) 0.0432(9) Uani 1.00 1 d . . .
C(31) C -0.5739(3) -0.8632(3) 0.1377(3) 0.0372(8) Uani 1.00 1 d . . .
C(32) C -0.8796(3) -0.4470(3) -0.1677(3) 0.0450(9) Uani 1.00 1 d . . .
C(33) C -0.2951(4) -0.7801(4) 0.2072(3) 0.0420(9) Uani 1.00 1 d . . .
C(34) C -0.5341(3) -0.8768(3) -0.3240(2) 0.0286(7) Uani 1.00 1 d . . .
C(35) C -0.4591(4) -1.0151(3) -0.4921(3) 0.0378(8) Uani 1.00 1 d . . .
C(36) C -0.3439(4) -1.2559(3) -0.5897(3) 0.0399(8) Uani 1.00 1 d . . .
C(37) C -0.2344(5) -1.2414(3) -0.6615(3) 0.0524(10) Uani 1.00 1 d . . .
C(38) C -1.0632(4) -0.6595(4) -0.2223(3) 0.0575(11) Uani 1.00 1 d . . .
C(39) C -0.9077(4) -0.5855(4) -0.0165(3) 0.0547(11) Uani 1.00 1 d . . .
C(40) C -0.9408(4) -0.3967(4) -0.2789(4) 0.0647(13) Uani 1.00 1 d . . .
C(41) C -0.7848(4) -0.3256(4) -0.0733(4) 0.0614(12) Uani 1.00 1 d . . .
C(42) C -1.0022(4) -0.5383(4) -0.1154(3) 0.0551(11) Uani 1.00 1 d . . .
C(43) C -0.3077(6) -1.3168(4) -0.7936(3) 0.0724(13) Uani 1.00 1 d . . .
C(45) C -0.0724(6) -1.1639(5) -0.6236(4) 0.086(2) Uani 1.00 1 d . . .
C(46) C -0.2081(5) -0.6931(6) 0.4210(3) 0.085(2) Uani 1.00 1 d . . .
C(47) C -0.0308(6) -1.0950(7) -0.4912(4) 0.104(2) Uani 1.00 1 d . . .
C(49) C -0.041(2) -1.0483(11) -0.6840(7) 0.339(6) Uani 1.00 1 d . . .
C(50) C -0.4667(10) -1.3632(9) -0.7756(4) 0.193(3) Uani 1.00 1 d . . .
C(51) C -0.3134(9) -1.2423(9) -0.8928(6) 0.165(3) Uani 1.00 1 d . . .
C(52) C -0.258(2) -1.4473(10) -0.8284(7) 0.270(5) Uani 1.00 1 d . . .
C(55) C 0.0334(10) -1.244(2) -0.667(2) 0.436(9) Uani 1.00 1 d . . .
H(1) H -0.5537(3) -0.8483(3) -0.4972(3) 0.0463(13) Uiso 1.00 1 c . . .
H(2) H -0.4525(4) -1.0400(3) -0.5821(3) 0.0474(13) Uiso 1.00 1 c . . .
H(3) H -0.2750(3) -1.3653(3) -0.4052(3) 0.0396(13) Uiso 1.00 1 c . . .
H(4) H -0.2876(3) -1.3108(3) -0.1922(2) 0.0347(12) Uiso 1.00 1 c . . .
H(5) H -0.4026(3) -1.1275(3) -0.1179(2) 0.0321(12) Uiso 1.00 1 c . . .
H(6) H -0.1896(2) -0.8120(2) 0.0328(2) 0.0429(11) Uiso 1.00 1 c . . .
H(7) H -0.5822(3) -0.8335(3) 0.2300(3) 0.0453(13) Uiso 1.00 1 c . . .
H(8) H -0.8699(3) -0.9150(3) 0.1685(3) 0.055(2) Uiso 1.00 1 c . . .
H(9) H -1.0663(3) -0.9977(3) 0.0036(3) 0.059(2) Uiso 1.00 1 c . . .
H(10) H -1.0292(3) -1.0519(3) -0.2087(3) 0.053(1) Uiso 1.00 1 c . . .
H(11) H -0.7823(3) -1.0203(3) -0.2765(3) 0.0427(13) Uiso 1.00 1 c . . .
H(12) H -0.5849(3) -0.4391(3) -0.2190(3) 0.047(1) Uiso 1.00 1 c . . .
H(13) H -0.6832(3) -0.5435(3) -0.3486(3) 0.047(1) Uiso 1.00 1 c . . .
H(14) H -0.6592(3) -0.5491(3) -0.0287(3) 0.0484(13) Uiso 1.00 1 c . . .
H(15) H -0.7642(3) -0.6921(3) -0.0974(3) 0.0487(13) Uiso 1.00 1 c . . .
H(16) H -1.0914(4) -0.7359(4) -0.1973(3) 0.070(2) Uiso 1.00 1 c . . .
H(17) H -1.1498(4) -0.6426(4) -0.2963(3) 0.071(2) Uiso 1.00 1 c . . .
H(18) H -1.0771(4) -0.4963(4) -0.0808(3) 0.069(2) Uiso 1.00 1 c . . .
H(19) H -1.0015(4) -0.3327(4) -0.2546(4) 0.085(2) Uiso 1.00 1 c . . .
H(20) H -0.8571(4) -0.3556(4) -0.3133(4) 0.085(2) Uiso 1.00 1 c . . .
H(21) H -1.0013(4) -0.4712(4) -0.3390(4) 0.085(2) Uiso 1.00 1 c . . .
H(22) H -0.7462(4) -0.3539(4) -0.0021(4) 0.077(2) Uiso 1.00 1 c . . .
H(23) H -0.7020(4) -0.2848(4) -0.1088(4) 0.076(2) Uiso 1.00 1 c . . .
H(24) H -0.8466(4) -0.2620(4) -0.0503(4) 0.077(2) Uiso 1.00 1 c . . .
H(25) H -0.9619(4) -0.6658(4) 0.0016(3) 0.068(2) Uiso 1.00 1 c . . .
H(26) H -0.8782(4) -0.5173(4) 0.0575(3) 0.068(2) Uiso 1.00 1 c . . .
H(27) H -0.1373(5) -0.7510(6) 0.4224(3) 0.093(2) Uiso 1.00 1 c . . .
H(28) H -0.1584(5) -0.6087(6) 0.4078(3) 0.093(2) Uiso 1.00 1 c . . .
H(29) H -0.2460(5) -0.6795(6) 0.4979(3) 0.093(2) Uiso 1.00 1 c . . .
H(30) H -0.5016(10) -1.4573(9) -0.8090(4) 0.193(5) Uiso 1.00 1 c . . .
H(31) H -0.5274(10) -1.3145(9) -0.8173(4) 0.193(5) Uiso 1.00 1 c . . .
H(32) H -0.265(2) -1.4946(10) -0.7633(7) 0.311(9) Uiso 1.00 1 c . . .
H(33) H -0.318(2) -1.5023(10) -0.9023(7) 0.311(9) Uiso 1.00 1 c . . .
H(34) H -0.154(2) -1.4261(10) -0.8408(7) 0.311(9) Uiso 1.00 1 c . . .
H(35) H -0.2134(9) -1.2117(9) -0.9100(6) 0.193(4) Uiso 1.00 1 c . . .
H(36) H -0.3749(9) -1.2981(9) -0.9657(6) 0.193(4) Uiso 1.00 1 c . . .
H(37) H -0.3574(9) -1.1668(9) -0.8654(6) 0.193(4) Uiso 1.00 1 c . . .
H(38) H 0.063(2) -1.0039(11) -0.6610(7) 0.343(11) Uiso 1.00 1 c . . .
H(39) H -0.063(2) -1.0788(11) -0.7714(7) 0.343(11) Uiso 1.00 1 c . . .
H(40) H -0.104(2) -0.9870(11) -0.6575(7) 0.343(11) Uiso 1.00 1 c . . .
H(41) H 0.0255(10) -1.324(2) -0.635(2) 0.44(1) Uiso 1.00 1 c . . .
H(42) H 0.0085(10) -1.268(2) -0.755(2) 0.44(1) Uiso 1.00 1 c . . .
H(43) H 0.1350(10) -1.193(2) -0.644(2) 0.44(1) Uiso 1.00 1 c . . .
H(44) H -0.0457(6) -1.1604(7) -0.4418(4) 0.118(2) Uiso 1.00 1 c . . .
H(45) H 0.0735(6) -1.0496(7) -0.4758(4) 0.118(2) Uiso 1.00 1 c . . .
H(46) H -0.0934(6) -1.0314(7) -0.4709(4) 0.118(2) Uiso 1.00 1 c . . .
H(47) H 0.2942(12) 0.4604(9) 0.4306(8) 0.235(6) Uiso 1.00 1 c . . .
H(48) H 0.3053(12) 0.3907(9) 0.2963(8) 0.235(6) Uiso 1.00 1 c . . .
H(49) H 0.1464(12) 0.3949(9) 0.3371(8) 0.235(6) Uiso 1.00 1 c . . .

loop_
_atom_site_aniso_label
_atom_site_aniso_U_11
_atom_site_aniso_U_22
_atom_site_aniso_U_33
_atom_site_aniso_U_12
_atom_site_aniso_U_13
_atom_site_aniso_U_23
S(1) 0.0229(3) 0.0314(4) 0.0556(5) 0.0083(3) 0.0081(3) 0.0117(3)
O(1) 0.0396(12) 0.0416(13) 0.087(2) 0.0122(10) 0.0360(12) 0.0247(12)
O(2) 0.0207(9) 0.0547(13) 0.0305(10) 0.0029(8) 0.0063(7) 0.0056(9)
O(3) 0.0273(9) 0.0279(10) 0.0480(12) 0.0095(8) 0.0084(8) 0.0118(9)
O(4) 0.084(2) 0.073(2) 0.0309(13) -0.011(2) -0.0027(12) -0.0049(12)
O(5) 0.0377(13) 0.101(2) 0.0325(12) -0.0031(12) 0.0035(10) -0.0011(12)
O(6) 0.0334(12) 0.053(1) 0.063(2) 0.0110(10) -0.0125(10) 0.0006(11)
O(7) 0.054(1) 0.097(2) 0.0189(11) 0.0011(13) 0.0067(9) -0.0069(11)
O(8) 0.160(4) 0.177(5) 0.116(4) 0.042(4) 0.031(3) 0.017(3)
O(9) 0.048(1) 0.061(2) 0.048(1) 0.0052(11) 0.0002(11) 0.0028(12)
C(1) 0.0241(12) 0.0272(13) 0.0206(13) 0.0017(10) 0.0061(9) 0.0069(10)
C(2) 0.0291(13) 0.029(1) 0.029(1) 0.0047(11) 0.0044(11) 0.0102(11)
C(3) 0.0208(12) 0.030(1) 0.032(1) 0.0053(10) 0.0087(11) 0.0053(11)
C(4) 0.258(11) 0.161(8) 0.169(8) 0.047(8) 0.090(8) 0.106(7)
C(10) 0.0248(13) 0.030(1) 0.0260(13) 0.0045(11) 0.0046(10) 0.0076(11)
C(11) 0.029(1) 0.036(2) 0.052(2) 0.0120(12) 0.0070(13) 0.015(1)
C(13) 0.042(2) 0.029(1) 0.0217(13) 0.0072(12) 0.0049(11) 0.0022(11)
C(14) 0.036(1) 0.029(1) 0.025(1) 0.0046(11) 0.0061(11) 0.0054(11)
C(15) 0.027(1) 0.034(2) 0.045(2) 0.0037(12) 0.0037(12) 0.0155(13)
C(16) 0.0231(12) 0.030(1) 0.026(1) 0.0060(11) 0.0042(10) 0.0066(11)
C(17) 0.0252(13) 0.033(1) 0.039(2) 0.0095(11) 0.0075(11) 0.0132(12)
C(18) 0.0262(13) 0.0273(13) 0.028(1) 0.0073(11) 0.0096(11) 0.0068(11)
C(19) 0.029(1) 0.038(2) 0.038(2) 0.0101(12) 0.0145(12) 0.0171(13)
C(20) 0.0265(13) 0.029(1) 0.034(2) 0.0063(11) 0.0067(11) 0.0088(11)
C(21) 0.040(2) 0.041(2) 0.040(2) 0.0133(13) 0.0059(13) 0.0102(13)
C(22) 0.0286(13) 0.037(2) 0.028(1) 0.0071(11) 0.0061(11) 0.0113(11)
C(23) 0.037(2) 0.027(1) 0.036(2) 0.0083(12) 0.0080(12) 0.0073(12)
C(25) 0.024(1) 0.049(2) 0.059(2) 0.0036(13) 0.000(1) 0.022(2)
C(27) 0.048(2) 0.035(2) 0.033(2) 0.0114(13) 0.0004(13) 0.0146(13)
C(28) 0.030(2) 0.053(2) 0.043(2) 0.004(1) 0.0024(13) 0.018(2)
C(29) 0.024(2) 0.051(2) 0.072(2) 0.0105(13) 0.021(2) 0.028(2)
C(30) 0.033(2) 0.050(2) 0.056(2) 0.010(1) 0.022(2) 0.023(2)
C(31) 0.036(2) 0.045(2) 0.033(2) 0.0098(13) 0.0144(12) 0.0068(13)
C(32) 0.035(2) 0.049(2) 0.059(2) 0.023(2) 0.009(1) 0.015(2)
C(33) 0.039(2) 0.056(2) 0.029(2) 0.008(1) 0.0077(13) 0.004(1)
C(34) 0.0300(13) 0.0260(13) 0.031(1) 0.0077(11) 0.0043(11) 0.0068(11)
C(35) 0.054(2) 0.040(2) 0.024(1) 0.015(1) 0.0069(12) 0.0116(12)
C(36) 0.063(2) 0.024(1) 0.028(2) 0.005(1) 0.003(1) 0.0012(12)
C(37) 0.098(3) 0.032(2) 0.031(2) 0.018(2) 0.022(2) 0.0047(13)
C(38) 0.029(2) 0.080(3) 0.066(2) 0.011(2) 0.014(2) 0.020(2)
C(39) 0.048(2) 0.071(3) 0.050(2) 0.012(2) 0.017(2) 0.022(2)
C(40) 0.058(2) 0.083(3) 0.072(3) 0.044(2) 0.011(2) 0.032(2)
C(41) 0.063(2) 0.051(2) 0.078(3) 0.031(2) 0.015(2) 0.010(2)
C(42) 0.033(2) 0.082(3) 0.059(2) 0.025(2) 0.017(2) 0.018(2)
C(43) 0.141(4) 0.056(2) 0.023(2) 0.027(3) 0.022(2) 0.003(2)
C(45) 0.101(4) 0.073(3) 0.069(3) -0.015(3) 0.048(3) -0.012(2)
C(46) 0.067(3) 0.136(4) 0.029(2) -0.009(3) -0.003(2) -0.004(2)
C(47) 0.069(3) 0.157(5) 0.068(3) -0.021(3) 0.008(2) 0.022(3)
C(49) 0.50(2) 0.281(13) 0.072(4) -0.31(1) -0.050(7) 0.069(6)
C(50) 0.239(9) 0.215(8) 0.029(3) -0.138(7) 0.010(4) -0.022(3)
C(51) 0.171(7) 0.199(8) 0.112(5) -0.038(6) -0.031(5) 0.103(6)
C(52) 0.48(2) 0.190(8) 0.111(6) 0.223(11) -0.100(8) -0.111(6)
C(55) 0.080(5) 0.42(2) 0.60(3) -0.026(8) 0.113(10) -0.34(2)

loop_
_geom_bond_atom_site_label_1
_geom_bond_atom_site_label_2
_geom_bond_distance
_geom_bond_publ_flag
_geom_bond_site_symmetry_1
_geom_bond_site_symmetry_2
S(1) O(1) 1.419(3) yes . .
S(1) O(3) 1.588(2) yes . .
S(1) O(6) 1.422(3) yes . .
S(1) C(11) 1.773(3) yes . .
O(2) C(3) 1.352(3) yes . .
O(2) H(6) 1.002(3) no . .
O(3) C(34) 1.429(4) yes . .
O(4) C(36) 1.387(4) yes . .
O(4) C(50) 1.392(6) yes . .
O(5) C(33) 1.210(4) yes . .
O(7) C(33) 1.324(4) yes . .
O(7) C(46) 1.464(4) yes . .
O(8) C(4) 1.458(12) yes . .
O(9) C(28) 1.203(4) yes . .
C(1) C(10) 1.424(4) yes . .
C(1) C(14) 1.415(4) yes . .
C(1) C(16) 1.443(4) yes . .
C(2) C(10) 1.354(4) yes . .
C(2) C(23) 1.399(4) yes . .
C(2) H(4) 1.013(4) no . .
C(3) C(18) 1.379(3) yes . .
C(3) C(22) 1.427(4) yes . .
C(4) H(47) 0.950(11) no . .
C(4) H(48) 0.95(2) no . .
C(4) H(49) 0.95(2) no . .
C(10) H(5) 0.998(4) no . .
C(11) C(17) 1.532(4) yes . .
C(11) H(12) 1.017(4) no . .
C(11) H(13) 0.879(4) no . .
C(13) C(14) 1.437(4) yes . .
C(13) C(23) 1.362(4) yes . .
C(13) C(36) 1.481(4) yes . .
C(14) C(35) 1.418(5) yes . .
C(15) C(20) 1.421(4) yes . .
C(15) C(25) 1.386(4) yes . .
C(15) H(11) 1.152(4) no . .
C(16) C(18) 1.491(4) yes . .
C(16) C(34) 1.354(4) yes . .
C(17) C(21) 1.566(5) yes . .
C(17) C(28) 1.517(4) yes . .
C(17) C(32) 1.557(5) yes . .
C(18) C(20) 1.424(4) yes . .
C(19) C(20) 1.413(4) yes . .
C(19) C(30) 1.430(4) yes . .
C(19) C(31) 1.415(4) yes . .
C(21) C(39) 1.537(5) yes . .
C(21) H(14) 1.079(4) no . .
C(21) H(15) 0.840(5) no . .
C(22) C(31) 1.369(4) yes . .
C(22) C(33) 1.477(4) yes . .
C(23) H(3) 0.914(4) no . .
C(25) C(29) 1.376(5) yes . .
C(25) H(10) 0.921(4) no . .
C(27) C(34) 1.399(4) yes . .
C(27) C(35) 1.350(5) yes . .
C(27) H(1) 0.954(5) no . .
C(28) C(38) 1.522(5) yes . .
C(29) C(30) 1.358(4) yes . .
C(29) H(9) 0.907(5) no . .
C(30) H(8) 1.097(5) no . .
C(31) H(7) 1.029(4) no . .
C(32) C(40) 1.521(6) yes . .
C(32) C(41) 1.518(4) yes . .
C(32) C(42) 1.553(5) yes . .
C(35) H(2) 0.997(4) no . .
C(36) C(37) 1.340(5) yes . .
C(37) C(43) 1.538(4) yes . .
C(37) C(45) 1.499(6) yes . .
C(38) C(42) 1.521(5) yes . .
C(38) H(16) 0.890(6) no . .
C(38) H(17) 1.132(5) no . .
C(39) C(42) 1.527(6) yes . .
C(39) H(25) 0.950(6) no . .
C(39) H(26) 0.950(5) no . .
C(40) H(19) 0.950(6) no . .
C(40) H(20) 0.950(6) no . .
C(40) H(21) 0.950(5) no . .
C(41) H(22) 0.950(6) no . .
C(41) H(23) 0.950(6) no . .
C(41) H(24) 0.950(6) no . .
C(42) H(18) 0.942(5) no . .
C(43) C(50) 1.471(10) yes . .
C(43) C(51) 1.465(9) yes . .
C(43) C(52) 1.490(12) yes . .
C(45) C(47) 1.483(6) yes . .
C(45) C(49) 1.477(12) yes . .
C(45) C(55) 1.44(2) yes . .
C(46) H(27) 0.950(8) no . .
C(46) H(28) 0.950(8) no . .
C(46) H(29) 0.950(6) no . .
C(47) H(44) 0.950(9) no . .
C(47) H(45) 0.950(7) no . .
C(47) H(46) 0.950(9) no . .
C(49) H(38) 0.95(2) no . .
C(49) H(39) 0.950(10) no . .
C(49) H(40) 0.95(2) no . .
C(50) H(30) 0.950(11) no . .
C(50) H(31) 0.950(13) no . .
C(51) H(35) 0.950(11) no . .
C(51) H(36) 0.950(9) no . .
C(51) H(37) 0.950(13) no . .
C(52) H(32) 0.95(1) no . .
C(52) H(33) 0.950(12) no . .
C(52) H(34) 0.95(2) no . .
C(55) H(41) 0.95(3) no . .
C(55) H(42) 0.95(3) no . .
C(55) H(43) 0.950(13) no . .

loop_
_cod_related_entry_id
_cod_related_entry_database
_cod_related_entry_code
1 ChemSpider 30652970
